data_1508406
loop_
_publ_author_name
'Iveson, Samuel J.'
'Johnston, Chloe B.'
'Harrison, William T.A.'

_publ_section_title
;
 Barium Oxalates Combined with Oxo-Anions and Organic Cations: Syntheses
 and Structures of Ba2(C2O4)(H2PO3)2 and C2H10N2 Ba(H2O)2(HC2O4)4
;
_journal_issue 2
_journal_name_full Crystals
_journal_page_first 59
_journal_page_last 68
_journal_paper_doi 10.3390/cryst1020059
_journal_volume 1
_journal_year 2012
_chemical_formula_moiety 'C H2 Ba O5 P'
_chemical_formula_sum 'C H2 Ba O5 P'
_chemical_formula_weight 262.34
_chemical_name_systematic
; 
 ? 
;
_space_group_IT_number 15
_symmetry_cell_setting monoclinic
_symmetry_space_group_name_Hall '-C 2yc'
_symmetry_space_group_name_H-M 'C 1 2/c 1'
_atom_sites_solution_hydrogens difmap
_atom_sites_solution_primary direct
_atom_sites_solution_secondary difmap
_audit_creation_method SHELXL-97
_cell_angle_alpha 90.00
_cell_angle_beta 114.788(2)
_cell_angle_gamma 90.00
_cell_formula_units_Z 8
_cell_length_a 12.3829(3)
_cell_length_b 7.9124(2)
_cell_length_c 11.0858(3)
_cell_measurement_reflns_used 5040
_cell_measurement_temperature 120(2)
_cell_measurement_theta_max 27.48
_cell_measurement_theta_min 2.91
_cell_volume 986.10(5)
_computing_structure_refinement 'SHELXL-97 (Sheldrick, 2008)'
_computing_structure_solution 'SHELXS-97 (Sheldrick, 2008)'
_diffrn_ambient_temperature 120(2)
_diffrn_measured_fraction_theta_full 0.993
_diffrn_measured_fraction_theta_max 0.993
_diffrn_measurement_device_type 'Nonius KappaCCD'
_diffrn_measurement_method '\w and \f'
_diffrn_radiation_monochromator graphite
_diffrn_radiation_source 'fine-focus sealed tube'
_diffrn_radiation_type MoK\a
_diffrn_radiation_wavelength 0.71073
_diffrn_reflns_av_R_equivalents 0.0342
_diffrn_reflns_av_sigmaI/netI 0.0306
_diffrn_reflns_limit_h_max 15
_diffrn_reflns_limit_h_min -16
_diffrn_reflns_limit_k_max 10
_diffrn_reflns_limit_k_min -10
_diffrn_reflns_limit_l_max 14
_diffrn_reflns_limit_l_min -14
_diffrn_reflns_number 5117
_diffrn_reflns_theta_full 27.49
_diffrn_reflns_theta_max 27.49
_diffrn_reflns_theta_min 3.15
_diffrn_standards_decay_% 0
_exptl_absorpt_coefficient_mu 8.304
_exptl_absorpt_correction_T_max 0.682
_exptl_absorpt_correction_T_min 0.522
_exptl_absorpt_correction_type multi-scan
_exptl_absorpt_process_details 'SADABS '
_exptl_crystal_colour colourless
_exptl_crystal_density_diffrn 3.534
_exptl_crystal_density_method 'not measured'
_exptl_crystal_description block
_exptl_crystal_F_000 952
_exptl_crystal_size_max 0.09
_exptl_crystal_size_mid 0.06
_exptl_crystal_size_min 0.05
_refine_diff_density_max 0.592
_refine_diff_density_min -0.533
_refine_diff_density_rms 0.133
_refine_ls_extinction_method none
_refine_ls_goodness_of_fit_ref 1.143
_refine_ls_hydrogen_treatment mixed
_refine_ls_matrix_type full
_refine_ls_number_parameters 79
_refine_ls_number_reflns 1133
_refine_ls_number_restraints 0
_refine_ls_restrained_S_all 1.143
_refine_ls_R_factor_all 0.0168
_refine_ls_R_factor_gt 0.0164
_refine_ls_shift/su_max 0.001
_refine_ls_shift/su_mean 0.000
_refine_ls_structure_factor_coef Fsqd
_refine_ls_weighting_details 'calc w=1/[\s^2^(Fo^2^)+(0.0000P)^2^+3.6002P] where P=(Fo^2^+2Fc^2^)/3'
_refine_ls_weighting_scheme calc
_refine_ls_wR_factor_gt 0.0392
_refine_ls_wR_factor_ref 0.0396
_reflns_number_gt 1115
_reflns_number_total 1133
_reflns_threshold_expression I>2\s(I)
_cod_data_source_file CH2BaO5P_C2_c_crystals-01-00059-s001_oxal1_DC151.CIF
_cod_data_source_block si501_chateigner_1508406
_cod_depositor_comments 'journal volume and issue reversed'
_cod_original_cell_volume 986.10(4)
_cod_original_sg_symbol_H-M 'C 2/c'
_cod_database_code 1508406

loop_
_symmetry_equiv_pos_as_xyz
'x, y, z'
'-x, y, -z+1/2'
'x+1/2, y+1/2, z'
'-x+1/2, y+1/2, -z+1/2'
'-x, -y, -z'
'x, -y, z-1/2'
'-x+1/2, -y+1/2, -z'
'x+1/2, -y+1/2, z-1/2'

loop_
_atom_site_label
_atom_site_type_symbol
_atom_site_fract_x
_atom_site_fract_y
_atom_site_fract_z
_atom_site_U_iso_or_equiv
_atom_site_adp_type
_atom_site_occupancy
_atom_site_symmetry_multiplicity
_atom_site_calc_flag
Ba1 Ba 0.289889(12) 0.290954(18) 0.816382(14) 0.00571(9) Uani 1 1 d
P1 P 0.11166(6) 0.41692(8) 0.43878(6) 0.00623(15) Uani 1 1 d
H1 H 0.023(2) 0.510(4) 0.384(3) 0.007 Uiso 1 1 d
O1 O 0.17440(15) 0.4624(2) 0.58325(18) 0.0091(4) Uani 1 1 d
O2 O 0.18157(15) 0.4241(2) 0.35624(18) 0.0099(4) Uani 1 1 d
O3 O 0.05066(17) 0.2355(3) 0.4212(2) 0.0097(4) Uani 1 1 d
H2 H 0.068(3) 0.193(4) 0.491(4) 0.012 Uiso 1 1 d
C1 C -0.0105(2) 0.1395(3) 0.6760(2) 0.0074(5) Uani 1 1 d
O4 O -0.11127(16) 0.1808(2) 0.59293(19) 0.0091(4) Uani 1 1 d
O5 O 0.07895(15) 0.1052(2) 0.65250(18) 0.0086(4) Uani 1 1 d

loop_
_atom_site_aniso_label
_atom_site_aniso_U_11
_atom_site_aniso_U_22
_atom_site_aniso_U_33
_atom_site_aniso_U_23
_atom_site_aniso_U_13
_atom_site_aniso_U_12
Ba1 0.00590(12) 0.00577(12) 0.00517(13) -0.00003(5) 0.00205(9) 0.00015(4)
P1 0.0068(3) 0.0065(3) 0.0054(3) -0.0005(2) 0.0026(3) -0.0006(2)
O1 0.0114(9) 0.0085(9) 0.0081(9) -0.0027(7) 0.0049(8) -0.0019(7)
O2 0.0127(9) 0.0102(9) 0.0099(9) -0.0004(7) 0.0076(8) -0.0018(7)
O3 0.0120(10) 0.0090(9) 0.0065(10) 0.0016(8) 0.0022(9) -0.0028(8)
C1 0.0099(12) 0.0046(12) 0.0074(13) -0.0011(10) 0.0034(11) -0.0020(9)
O4 0.0074(9) 0.0119(9) 0.0070(10) 0.0008(8) 0.0021(8) 0.0005(7)
O5 0.0082(9) 0.0094(9) 0.0092(9) -0.0002(7) 0.0045(8) -0.0007(7)

loop_
_atom_type_symbol
_atom_type_description
_atom_type_scat_dispersion_real
_atom_type_scat_dispersion_imag
_atom_type_scat_source
C C 0.0033 0.0016 'International Tables Vol C Tables 4.2.6.8 and 6.1.1.4'
H H 0.0000 0.0000 'International Tables Vol C Tables 4.2.6.8 and 6.1.1.4'
O O 0.0106 0.0060 'International Tables Vol C Tables 4.2.6.8 and 6.1.1.4'
P P 0.1023 0.0942 'International Tables Vol C Tables 4.2.6.8 and 6.1.1.4'
Ba Ba -0.3244 2.2819 'International Tables Vol C Tables 4.2.6.8 and 6.1.1.4'

loop_
_geom_angle_atom_site_label_1
_geom_angle_atom_site_label_2
_geom_angle_atom_site_label_3
_geom_angle
_geom_angle_site_symmetry_1
_geom_angle_site_symmetry_3
_geom_angle_publ_flag
O2 Ba1 O1 79.29(5) 7_556 . ?
O2 Ba1 O2 148.20(3) 7_556 6_566 ?
O1 Ba1 O2 69.40(5) . 6_566 ?
O2 Ba1 O1 69.41(5) 7_556 4_546 ?
O1 Ba1 O1 140.59(5) . 4_546 ?
O2 Ba1 O1 134.90(5) 6_566 4_546 ?
O2 Ba1 O4 134.67(5) 7_556 8_556 ?
O1 Ba1 O4 144.41(5) . 8_556 ?
O2 Ba1 O4 77.11(5) 6_566 8_556 ?
O1 Ba1 O4 73.36(5) 4_546 8_556 ?
O2 Ba1 O5 65.41(5) 7_556 . ?
O1 Ba1 O5 71.35(5) . . ?
O2 Ba1 O5 98.34(5) 6_566 . ?
O1 Ba1 O5 74.11(5) 4_546 . ?
O4 Ba1 O5 126.66(5) 8_556 . ?
O2 Ba1 O5 113.03(5) 7_556 4_556 ?
O1 Ba1 O5 74.50(5) . 4_556 ?
O2 Ba1 O5 64.31(5) 6_566 4_556 ?
O1 Ba1 O5 139.62(5) 4_546 4_556 ?
O4 Ba1 O5 80.53(5) 8_556 4_556 ?
O5 Ba1 O5 145.47(4) . 4_556 ?
O2 Ba1 O4 113.58(5) 7_556 2_556 ?
O1 Ba1 O4 107.59(5) . 2_556 ?
O2 Ba1 O4 72.47(5) 6_566 2_556 ?
O1 Ba1 O4 66.46(5) 4_546 2_556 ?
O4 Ba1 O4 72.10(6) 8_556 2_556 ?
O5 Ba1 O4 56.47(5) . 2_556 ?
O5 Ba1 O4 132.84(5) 4_556 2_556 ?
O2 Ba1 O3 77.67(6) 7_556 8_556 ?
O1 Ba1 O3 117.45(5) . 8_556 ?
O2 Ba1 O3 121.50(6) 6_566 8_556 ?
O1 Ba1 O3 79.17(5) 4_546 8_556 ?
O4 Ba1 O3 70.69(5) 8_556 8_556 ?
O5 Ba1 O3 140.04(5) . 8_556 ?
O5 Ba1 O3 63.19(5) 4_556 8_556 ?
O4 Ba1 O3 134.94(5) 2_556 8_556 ?
O2 P1 O1 117.92(10) . . y
O2 P1 O3 108.92(11) . . y
O1 P1 O3 110.65(11) . . y
O2 P1 H1 107.1(13) . . ?
O1 P1 H1 109.7(13) . . ?
O3 P1 H1 101.2(14) . . ?
P1 O1 Ba1 136.19(10) . . ?
P1 O1 Ba1 124.98(10) . 4_556 ?
Ba1 O1 Ba1 98.79(6) . 4_556 ?
P1 O2 Ba1 133.64(10) . 7_556 ?
P1 O2 Ba1 124.99(10) . 6_565 ?
Ba1 O2 Ba1 100.70(5) 7_556 6_565 ?
P1 O3 Ba1 119.79(10) . 8_455 ?
P1 O3 H2 110(2) . . ?
Ba1 O3 H2 100(2) 8_455 . ?
O4 C1 O5 126.5(2) . . y
O4 C1 C1 117.0(2) . 2_556 y
O5 C1 C1 116.3(3) . 2_556 y
C1 O4 Ba1 132.48(15) . 8_455 ?
C1 O4 Ba1 119.54(15) . 2_556 ?
Ba1 O4 Ba1 107.90(6) 8_455 2_556 ?
C1 O5 Ba1 113.57(15) . . ?
C1 O5 Ba1 130.57(15) . 4_546 ?
Ba1 O5 Ba1 92.74(5) . 4_546 ?

loop_
_geom_bond_atom_site_label_1
_geom_bond_atom_site_label_2
_geom_bond_distance
_geom_bond_site_symmetry_2
_geom_bond_publ_flag
Ba1 O2 2.6927(18) 7_556 y
Ba1 O1 2.7322(18) . y
Ba1 O2 2.7519(18) 6_566 y
Ba1 O1 2.7894(18) 4_546 y
Ba1 O4 2.7929(19) 8_556 y
Ba1 O5 2.8818(17) . y
Ba1 O5 2.9101(18) 4_556 y
Ba1 O4 2.9202(18) 2_556 y
Ba1 O3 2.9453(19) 8_556 y
P1 O2 1.5013(17) . y
P1 O1 1.5015(19) . y
P1 O3 1.595(2) . y
P1 H1 1.25(3) . y
O1 Ba1 2.7894(18) 4_556 ?
O2 Ba1 2.6927(18) 7_556 ?
O2 Ba1 2.7519(18) 6_565 ?
O3 Ba1 2.9453(19) 8_455 ?
O3 H2 0.79(4) . ?
C1 O4 1.244(3) . y
C1 O5 1.269(3) . y
C1 C1 1.550(5) 2_556 y
O4 Ba1 2.7929(19) 8_455 ?
O4 Ba1 2.9202(17) 2_556 ?
O5 Ba1 2.9101(18) 4_546 ?

loop_
_geom_hbond_atom_site_label_D
_geom_hbond_atom_site_label_H
_geom_hbond_atom_site_label_A
_geom_hbond_distance_DH
_geom_hbond_distance_HA
_geom_hbond_distance_DA
_geom_hbond_angle_DHA
O3 H2 O5 0.79(4) 1.87(4) 2.647(3) 168(3)

loop_
_geom_torsion_atom_site_label_1
_geom_torsion_atom_site_label_2
_geom_torsion_atom_site_label_3
_geom_torsion_atom_site_label_4
_geom_torsion
_geom_torsion_site_symmetry_1
_geom_torsion_site_symmetry_4
O2 P1 O1 Ba1 -94.75(15) . .
O3 P1 O1 Ba1 31.53(16) . .
O2 P1 O1 Ba1 82.35(14) . 4_556
O3 P1 O1 Ba1 -151.36(10) . 4_556
O2 Ba1 O1 P1 25.91(13) 7_556 .
O2 Ba1 O1 P1 -148.45(14) 6_566 .
O1 Ba1 O1 P1 -11.53(12) 4_546 .
O4 Ba1 O1 P1 -169.26(10) 8_556 .
O5 Ba1 O1 P1 -41.57(12) . .
O5 Ba1 O1 P1 143.66(14) 4_556 .
O4 Ba1 O1 P1 -85.63(13) 2_556 .
O3 Ba1 O1 P1 95.84(14) 8_556 .
O2 Ba1 O1 Ba1 -151.69(6) 7_556 4_556
O2 Ba1 O1 Ba1 33.95(5) 6_566 4_556
O1 Ba1 O1 Ba1 170.87(5) 4_546 4_556
O4 Ba1 O1 Ba1 13.14(11) 8_556 4_556
O5 Ba1 O1 Ba1 140.83(6) . 4_556
O5 Ba1 O1 Ba1 -33.94(5) 4_556 4_556
O4 Ba1 O1 Ba1 96.77(6) 2_556 4_556
O3 Ba1 O1 Ba1 -81.76(6) 8_556 4_556
O1 P1 O2 Ba1 131.40(13) . 7_556
O3 P1 O2 Ba1 4.28(18) . 7_556
O1 P1 O2 Ba1 -59.95(15) . 6_565
O3 P1 O2 Ba1 172.94(11) . 6_565
O2 P1 O3 Ba1 -120.62(11) . 8_455
O1 P1 O3 Ba1 108.23(11) . 8_455
O5 C1 O4 Ba1 3.6(4) . 8_455
C1 C1 O4 Ba1 179.86(11) 2_556 8_455
O5 C1 O4 Ba1 -172.65(19) . 2_556
C1 C1 O4 Ba1 3.7(2) 2_556 2_556
O4 C1 O5 Ba1 128.4(2) . .
C1 C1 O5 Ba1 -47.93(15) 2_556 .
O4 C1 O5 Ba1 -115.4(3) . 4_546
C1 C1 O5 Ba1 68.3(2) 2_556 4_546
O2 Ba1 O5 C1 179.56(18) 7_556 .
O1 Ba1 O5 C1 -93.96(17) . .
O2 Ba1 O5 C1 -29.09(17) 6_566 .
O1 Ba1 O5 C1 105.34(17) 4_546 .
O4 Ba1 O5 C1 51.00(18) 8_556 .
O5 Ba1 O5 C1 -85.05(14) 4_556 .
O4 Ba1 O5 C1 33.36(15) 2_556 .
O3 Ba1 O5 C1 155.27(15) 8_556 .
O2 Ba1 O5 Ba1 42.57(5) 7_556 4_546
O1 Ba1 O5 Ba1 129.05(6) . 4_546
O2 Ba1 O5 Ba1 -166.08(5) 6_566 4_546
O1 Ba1 O5 Ba1 -31.65(5) 4_546 4_546
O4 Ba1 O5 Ba1 -85.98(6) 8_556 4_546
O5 Ba1 O5 Ba1 137.96(7) 4_556 4_546
O4 Ba1 O5 Ba1 -103.62(7) 2_556 4_546
O3 Ba1 O5 Ba1 18.28(10) 8_556 4_546
